data_4349146
loop_
_publ_author_name
'H\"arling, Stephan M'
'G\"orls, Helmar'
'Krieck, Sven'
'Westerhausen, Matthias'

_publ_section_title
;
 Potassium-Mediated Hydrophosphorylation of Heterocumulenes with
 Diarylphosphane Oxide and Sulfide.
;
_journal_issue 20
_journal_name_full 'Inorganic chemistry'
_journal_page_first 10741
_journal_page_last 10750
_journal_paper_doi 10.1021/acs.inorgchem.6b01973
_journal_volume 55
_journal_year 2016
_chemical_formula_moiety 'C22 H30 N O2 P'
_chemical_formula_sum 'C22 H30 N O2 P'
_chemical_formula_weight 371.44
_space_group_IT_number 2
_space_group_name_Hall '-P 1'
_space_group_name_H-M_alt 'P -1'
_symmetry_cell_setting triclinic
_symmetry_space_group_name_Hall '-P 1'
_symmetry_space_group_name_H-M 'P -1'
_atom_sites_solution_hydrogens mixed
_atom_sites_solution_primary direct
_atom_sites_solution_secondary difmap
_audit_creation_method SHELXL-97
_cell_angle_alpha 95.199(1)
_cell_angle_beta 92.364(1)
_cell_angle_gamma 117.618(1)
_cell_formula_units_Z 4
_cell_length_a 12.5040(3)
_cell_length_b 13.0411(4)
_cell_length_c 14.4520(4)
_cell_measurement_reflns_used 11728
_cell_measurement_temperature 133(2)
_cell_measurement_theta_max 27.10
_cell_measurement_theta_min 2.13
_cell_volume 2070.24(10)
_computing_cell_refinement DENZO
_computing_data_collection COLLECT
_computing_data_reduction DENZO
_computing_molecular_graphics SHELXTL/PC
_computing_publication_material SHELXL-97
_computing_structure_refinement 'SHELXL-97 (Sheldrick, 2008)'
_computing_structure_solution 'SHELXS-97 (Sheldrick, 2008)'
_diffrn_ambient_temperature 133(2)
_diffrn_measured_fraction_theta_full 0.981
_diffrn_measured_fraction_theta_max 0.981
_diffrn_measurement_device_type KappaCCD
_diffrn_measurement_method 'phi- + omega-scan'
_diffrn_radiation_monochromator graphite
_diffrn_radiation_source 'fine-focus sealed tube'
_diffrn_radiation_type MoK\a
_diffrn_radiation_wavelength 0.71073
_diffrn_reflns_av_R_equivalents 0.0420
_diffrn_reflns_av_sigmaI/netI 0.0470
_diffrn_reflns_limit_h_max 15
_diffrn_reflns_limit_h_min -16
_diffrn_reflns_limit_k_max 16
_diffrn_reflns_limit_k_min -16
_diffrn_reflns_limit_l_max 18
_diffrn_reflns_limit_l_min -12
_diffrn_reflns_number 11728
_diffrn_reflns_theta_full 27.10
_diffrn_reflns_theta_max 27.10
_diffrn_reflns_theta_min 2.13
_exptl_absorpt_coefficient_mu 0.148
_exptl_absorpt_correction_T_max 0.7455
_exptl_absorpt_correction_T_min 0.4269
_exptl_absorpt_correction_type multi-scan
_exptl_absorpt_process_details 'SADABS, Bruker-AXS, 2002'
_exptl_crystal_colour colourless
_exptl_crystal_density_diffrn 1.192
_exptl_crystal_density_method 'not measured'
_exptl_crystal_description prism
_exptl_crystal_F_000 800
_exptl_crystal_size_max 0.122
_exptl_crystal_size_mid 0.112
_exptl_crystal_size_min 0.102
_refine_diff_density_max 0.724
_refine_diff_density_min -0.572
_refine_diff_density_rms 0.083
_refine_ls_extinction_method none
_refine_ls_goodness_of_fit_ref 1.023
_refine_ls_hydrogen_treatment mixed
_refine_ls_matrix_type full
_refine_ls_number_parameters 494
_refine_ls_number_reflns 8935
_refine_ls_number_restraints 0
_refine_ls_restrained_S_all 1.023
_refine_ls_R_factor_all 0.0880
_refine_ls_R_factor_gt 0.0632
_refine_ls_shift/su_max 0.000
_refine_ls_shift/su_mean 0.000
_refine_ls_structure_factor_coef Fsqd
_refine_ls_weighting_details 'calc w=1/[\s^2^(Fo^2^)+(0.1080P)^2^+0.0000P] where P=(Fo^2^+2Fc^2^)/3'
_refine_ls_weighting_scheme calc
_refine_ls_wR_factor_gt 0.1620
_refine_ls_wR_factor_ref 0.1785
_reflns_number_gt 6568
_reflns_number_total 8935
_reflns_threshold_expression >2sigma(I)
_cod_data_source_file ic6b01973_si_001.cif
_cod_data_source_block FO6016
_cod_database_code 4349146

loop_
_symmetry_equiv_pos_as_xyz
'x, y, z'
'-x, -y, -z'

loop_
_atom_site_label
_atom_site_type_symbol
_atom_site_fract_x
_atom_site_fract_y
_atom_site_fract_z
_atom_site_U_iso_or_equiv
_atom_site_adp_type
_atom_site_occupancy
_atom_site_symmetry_multiplicity
_atom_site_calc_flag
_atom_site_refinement_flags
P1A P 0.19686(6) 0.18188(6) 0.05647(4) 0.01490(18) Uani 1 1 d .
O1A O 0.21416(18) 0.31879(17) -0.08116(13) 0.0275(5) Uani 1 1 d .
O2A O 0.13461(16) 0.05262(15) 0.05676(12) 0.0193(4) Uani 1 1 d .
N1A N 0.0925(2) 0.1229(2) -0.11810(15) 0.0209(5) Uani 1 1 d .
C1A C 0.1638(2) 0.2185(2) -0.06024(18) 0.0195(6) Uani 1 1 d .
C2A C 0.0628(3) 0.1247(3) -0.21695(17) 0.0247(7) Uani 1 1 d .
H2AA H 0.1293 0.1956 -0.2383 0.030 Uiso 1 1 calc R
C3A C -0.0545(3) 0.1309(3) -0.2304(2) 0.0384(8) Uani 1 1 d .
H3AA H -0.0460 0.2023 -0.1949 0.058 Uiso 1 1 calc R
H3AB H -0.1202 0.0629 -0.2083 0.058 Uiso 1 1 calc R
H3AC H -0.0734 0.1314 -0.2968 0.058 Uiso 1 1 calc R
C4A C 0.0577(3) 0.0177(3) -0.2715(2) 0.0335(8) Uani 1 1 d .
H4AA H 0.1377 0.0213 -0.2651 0.050 Uiso 1 1 calc R
H4AB H 0.0337 0.0147 -0.3375 0.050 Uiso 1 1 calc R
H4AC H -0.0017 -0.0524 -0.2471 0.050 Uiso 1 1 calc R
C5A C 0.1507(2) 0.2480(2) 0.15173(17) 0.0172(6) Uani 1 1 d .
C6A C 0.0507(2) 0.2696(2) 0.13831(18) 0.0211(6) Uani 1 1 d .
C7A C 0.0141(3) 0.3128(3) 0.2151(2) 0.0266(7) Uani 1 1 d .
H7AA H -0.0520 0.3288 0.2057 0.032 Uiso 1 1 calc R
C8A C 0.0695(3) 0.3338(3) 0.30490(19) 0.0265(7) Uani 1 1 d .
C9A C 0.1623(2) 0.3043(2) 0.31688(18) 0.0229(6) Uani 1 1 d .
H9AA H 0.1989 0.3140 0.3782 0.027 Uiso 1 1 calc R
C10A C 0.2035(2) 0.2616(2) 0.24342(17) 0.0185(6) Uani 1 1 d .
C11A C -0.0225(3) 0.2433(3) 0.0454(2) 0.0307(7) Uani 1 1 d .
H11A H -0.0977 0.2471 0.0549 0.046 Uiso 1 1 calc R
H11B H -0.0419 0.1650 0.0165 0.046 Uiso 1 1 calc R
H11C H 0.0247 0.3007 0.0043 0.046 Uiso 1 1 calc R
C12A C 0.0275(3) 0.3807(3) 0.3865(2) 0.0444(9) Uani 1 1 d .
H12A H 0.0973 0.4471 0.4223 0.067 Uiso 1 1 calc R
H12B H -0.0121 0.3194 0.4266 0.067 Uiso 1 1 calc R
H12C H -0.0302 0.4062 0.3637 0.067 Uiso 1 1 calc R
C13A C 0.3008(2) 0.2269(3) 0.26667(18) 0.0231(6) Uani 1 1 d .
H13A H 0.2997 0.2117 0.3319 0.035 Uiso 1 1 calc R
H13B H 0.3804 0.2903 0.2573 0.035 Uiso 1 1 calc R
H13C H 0.2852 0.1562 0.2258 0.035 Uiso 1 1 calc R
C14A C 0.3613(2) 0.2500(2) 0.06257(16) 0.0156(5) Uani 1 1 d .
C15A C 0.4338(2) 0.3708(2) 0.09267(17) 0.0166(6) Uani 1 1 d .
C16A C 0.5595(2) 0.4156(2) 0.10746(18) 0.0205(6) Uani 1 1 d .
H16A H 0.6082 0.4961 0.1289 0.025 Uiso 1 1 calc R
C17A C 0.6149(2) 0.3461(2) 0.09176(18) 0.0211(6) Uani 1 1 d .
C18A C 0.5437(2) 0.2302(2) 0.05482(18) 0.0214(6) Uani 1 1 d .
H18A H 0.5820 0.1836 0.0395 0.026 Uiso 1 1 calc R
C19A C 0.4178(2) 0.1800(2) 0.03953(17) 0.0180(6) Uani 1 1 d .
C20A C 0.3853(2) 0.4567(2) 0.10962(19) 0.0207(6) Uani 1 1 d .
H20A H 0.4478 0.5347 0.1004 0.031 Uiso 1 1 calc R
H20B H 0.3627 0.4575 0.1737 0.031 Uiso 1 1 calc R
H20C H 0.3138 0.4335 0.0658 0.031 Uiso 1 1 calc R
C21A C 0.7498(3) 0.3973(3) 0.1139(2) 0.0342(8) Uani 1 1 d .
H21A H 0.7800 0.3529 0.0747 0.051 Uiso 1 1 calc R
H21B H 0.7676 0.3934 0.1798 0.051 Uiso 1 1 calc R
H21C H 0.7896 0.4788 0.1017 0.051 Uiso 1 1 calc R
C22A C 0.3497(3) 0.0540(2) -0.0046(2) 0.0254(6) Uani 1 1 d .
H22A H 0.4078 0.0278 -0.0249 0.038 Uiso 1 1 calc R
H22B H 0.2960 0.0476 -0.0585 0.038 Uiso 1 1 calc R
H22C H 0.3015 0.0053 0.0412 0.038 Uiso 1 1 calc R
P1B P 0.51476(6) 0.81572(6) 0.44442(4) 0.01500(17) Uani 1 1 d .
O1B O 0.42445(19) 0.68352(17) 0.58592(13) 0.0274(5) Uani 1 1 d .
O2B O 0.57473(16) 0.94435(16) 0.44103(12) 0.0206(4) Uani 1 1 d .
N1B N 0.4792(2) 0.8765(2) 0.61847(15) 0.0196(5) Uani 1 1 d .
C1B C 0.4607(2) 0.7818(2) 0.56280(17) 0.0167(6) Uani 1 1 d .
C2B C 0.4515(3) 0.8732(2) 0.71627(17) 0.0213(6) Uani 1 1 d .
H2BA H 0.4577 0.8062 0.7398 0.026 Uiso 1 1 calc R
C3B C 0.5454(3) 0.9848(3) 0.77287(19) 0.0284(7) Uani 1 1 d .
H3BA H 0.6262 0.9915 0.7674 0.043 Uiso 1 1 calc R
H3BB H 0.5286 0.9836 0.8385 0.043 Uiso 1 1 calc R
H3BC H 0.5422 1.0516 0.7494 0.043 Uiso 1 1 calc R
C4B C 0.3236(3) 0.8550(3) 0.7240(2) 0.0366(8) Uani 1 1 d .
H4BA H 0.2661 0.7819 0.6864 0.055 Uiso 1 1 calc R
H4BB H 0.3160 0.9201 0.7013 0.055 Uiso 1 1 calc R
H4BC H 0.3059 0.8511 0.7894 0.055 Uiso 1 1 calc R
C5B C 0.6144(2) 0.7496(2) 0.43564(16) 0.0150(5) Uani 1 1 d .
C6B C 0.7411(2) 0.8213(2) 0.45406(17) 0.0170(6) Uani 1 1 d .
C7B C 0.8171(2) 0.7735(2) 0.43353(18) 0.0213(6) Uani 1 1 d .
H7BA H 0.9022 0.8217 0.4461 0.026 Uiso 1 1 calc R
C8B C 0.7743(3) 0.6577(3) 0.39517(18) 0.0220(6) Uani 1 1 d .
C9B C 0.6494(2) 0.5866(2) 0.38501(17) 0.0208(6) Uani 1 1 d .
H9BA H 0.6184 0.5062 0.3630 0.025 Uiso 1 1 calc R
C10B C 0.5684(2) 0.6287(2) 0.40581(17) 0.0157(5) Uani 1 1 d .
C11B C 0.7986(3) 0.9477(2) 0.4965(2) 0.0252(6) Uani 1 1 d .
H11D H 0.8845 0.9749 0.5158 0.038 Uiso 1 1 calc R
H11E H 0.7572 0.9548 0.5509 0.038 Uiso 1 1 calc R
H11F H 0.7915 0.9951 0.4501 0.038 Uiso 1 1 calc R
C12B C 0.8575(3) 0.6102(3) 0.3654(2) 0.0386(8) Uani 1 1 d .
H12D H 0.8248 0.5294 0.3789 0.058 Uiso 1 1 calc R
H12E H 0.9378 0.6575 0.3996 0.058 Uiso 1 1 calc R
H12F H 0.8646 0.6126 0.2983 0.058 Uiso 1 1 calc R
C13B C 0.4353(2) 0.5403(2) 0.39520(19) 0.0207(6) Uani 1 1 d .
H13D H 0.4265 0.4635 0.4053 0.031 Uiso 1 1 calc R
H13E H 0.4002 0.5362 0.3322 0.031 Uiso 1 1 calc R
H13F H 0.3930 0.5638 0.4413 0.031 Uiso 1 1 calc R
C14B C 0.3928(2) 0.7431(2) 0.35143(17) 0.0171(6) Uani 1 1 d .
C15B C 0.4246(2) 0.7325(2) 0.25953(18) 0.0186(6) Uani 1 1 d .
C16B C 0.3319(3) 0.6816(2) 0.18660(18) 0.0207(6) Uani 1 1 d .
H16B H 0.3528 0.6742 0.1248 0.025 Uiso 1 1 calc R
C17B C 0.2112(3) 0.6416(3) 0.20064(19) 0.0254(7) Uani 1 1 d .
C18B C 0.1837(3) 0.6585(3) 0.2903(2) 0.0294(7) Uani 1 1 d .
H18B H 0.1013 0.6341 0.3009 0.035 Uiso 1 1 calc R
C19B C 0.2716(3) 0.7099(3) 0.36612(19) 0.0267(7) Uani 1 1 d .
C20B C 0.5533(2) 0.7754(3) 0.23355(18) 0.0231(6) Uani 1 1 d .
H20D H 0.5573 0.7923 0.1687 0.035 Uiso 1 1 calc R
H20E H 0.5781 0.7151 0.2403 0.035 Uiso 1 1 calc R
H20F H 0.6079 0.8464 0.2749 0.035 Uiso 1 1 calc R
C21B C 0.1135(3) 0.5854(3) 0.1206(2) 0.0371(8) Uani 1 1 d .
H21D H 0.0338 0.5545 0.1449 0.056 Uiso 1 1 calc R
H21E H 0.1214 0.5215 0.0859 0.056 Uiso 1 1 calc R
H21F H 0.1217 0.6434 0.0791 0.056 Uiso 1 1 calc R
C22B C 0.2311(3) 0.7322(4) 0.4604(2) 0.0478(11) Uani 1 1 d .
H22D H 0.1478 0.7201 0.4520 0.072 Uiso 1 1 calc R
H22E H 0.2848 0.8126 0.4882 0.072 Uiso 1 1 calc R
H22F H 0.2348 0.6782 0.5018 0.072 Uiso 1 1 calc R
H1NB H 0.497(3) 0.936(3) 0.595(2) 0.030(9) Uiso 1 1 d .
H1NA H 0.050(3) 0.058(3) -0.093(2) 0.027(8) Uiso 1 1 d .

loop_
_atom_site_aniso_label
_atom_site_aniso_U_11
_atom_site_aniso_U_22
_atom_site_aniso_U_33
_atom_site_aniso_U_23
_atom_site_aniso_U_13
_atom_site_aniso_U_12
P1A 0.0124(3) 0.0115(3) 0.0147(3) 0.0025(3) -0.0023(2) 0.0006(3)
O1A 0.0312(11) 0.0145(10) 0.0230(10) 0.0063(8) -0.0055(8) -0.0008(9)
O2A 0.0159(9) 0.0123(9) 0.0216(9) 0.0038(8) -0.0020(7) -0.0003(8)
N1A 0.0227(12) 0.0141(12) 0.0160(11) 0.0041(10) -0.0009(9) 0.0002(10)
C1A 0.0167(13) 0.0170(14) 0.0172(12) 0.0042(11) -0.0001(10) 0.0013(11)
C2A 0.0270(15) 0.0221(15) 0.0130(12) 0.0057(11) -0.0006(11) 0.0009(12)
C3A 0.0411(19) 0.047(2) 0.0280(16) 0.0103(15) -0.0049(14) 0.0206(17)
C4A 0.0410(18) 0.0242(17) 0.0211(14) 0.0036(13) 0.0021(13) 0.0033(14)
C5A 0.0125(12) 0.0165(13) 0.0171(12) 0.0054(11) 0.0011(10) 0.0016(11)
C6A 0.0179(13) 0.0202(14) 0.0212(13) 0.0037(11) 0.0000(10) 0.0055(11)
C7A 0.0199(14) 0.0311(17) 0.0289(15) 0.0038(13) 0.0011(11) 0.0121(13)
C8A 0.0235(15) 0.0265(16) 0.0233(14) 0.0003(12) 0.0081(12) 0.0065(13)
C9A 0.0168(13) 0.0228(15) 0.0177(13) 0.0035(11) 0.0011(10) -0.0003(12)
C10A 0.0136(12) 0.0157(13) 0.0166(12) 0.0061(11) 0.0016(10) -0.0019(11)
C11A 0.0283(16) 0.0396(19) 0.0259(15) 0.0010(14) -0.0050(12) 0.0186(15)
C12A 0.040(2) 0.058(3) 0.0326(17) -0.0011(17) 0.0097(15) 0.0209(18)
C13A 0.0232(14) 0.0259(15) 0.0184(13) 0.0070(12) -0.0022(11) 0.0097(12)
C14A 0.0126(12) 0.0149(13) 0.0130(11) 0.0037(10) -0.0004(9) 0.0011(10)
C15A 0.0163(12) 0.0161(13) 0.0137(11) 0.0041(10) 0.0014(10) 0.0041(11)
C16A 0.0175(13) 0.0179(14) 0.0190(13) 0.0053(11) -0.0005(10) 0.0020(11)
C17A 0.0179(13) 0.0229(15) 0.0210(13) 0.0081(12) 0.0021(10) 0.0073(12)
C18A 0.0233(14) 0.0226(15) 0.0227(13) 0.0073(12) 0.0064(11) 0.0133(12)
C19A 0.0226(14) 0.0159(13) 0.0138(12) 0.0036(10) 0.0016(10) 0.0074(11)
C20A 0.0199(13) 0.0125(13) 0.0248(13) 0.0020(11) 0.0004(11) 0.0036(11)
C21A 0.0166(15) 0.0313(18) 0.0478(19) 0.0054(15) -0.0005(13) 0.0055(13)
C22A 0.0261(15) 0.0194(15) 0.0293(15) -0.0014(12) 0.0004(12) 0.0103(13)
P1B 0.0168(3) 0.0136(3) 0.0137(3) 0.0031(3) 0.0013(2) 0.0062(3)
O1B 0.0435(12) 0.0152(10) 0.0208(10) 0.0072(8) 0.0084(9) 0.0101(9)
O2B 0.0241(10) 0.0164(10) 0.0218(9) 0.0064(8) 0.0042(8) 0.0088(8)
N1B 0.0284(13) 0.0148(12) 0.0145(11) 0.0055(10) 0.0037(9) 0.0084(10)
C1B 0.0184(13) 0.0152(13) 0.0164(12) 0.0027(11) -0.0008(10) 0.0079(11)
C2B 0.0328(16) 0.0185(14) 0.0133(12) 0.0047(11) 0.0044(11) 0.0121(12)
C3B 0.0424(18) 0.0226(16) 0.0189(13) 0.0008(12) -0.0003(12) 0.0148(14)
C4B 0.0342(18) 0.048(2) 0.0240(15) 0.0064(15) 0.0110(13) 0.0152(16)
C5B 0.0168(12) 0.0167(13) 0.0114(11) 0.0039(10) 0.0006(9) 0.0074(11)
C6B 0.0168(13) 0.0152(13) 0.0141(12) 0.0022(10) -0.0016(10) 0.0035(11)
C7B 0.0154(13) 0.0240(15) 0.0214(13) 0.0073(12) 0.0001(10) 0.0060(12)
C8B 0.0261(14) 0.0275(16) 0.0185(13) 0.0084(12) 0.0038(11) 0.0167(13)
C9B 0.0277(15) 0.0142(13) 0.0184(13) 0.0031(11) -0.0007(11) 0.0080(12)
C10B 0.0176(13) 0.0141(12) 0.0143(12) 0.0038(10) -0.0001(10) 0.0062(10)
C11B 0.0190(14) 0.0175(14) 0.0300(15) -0.0022(12) -0.0037(11) 0.0023(12)
C12B 0.0383(19) 0.045(2) 0.0444(19) 0.0102(17) 0.0082(15) 0.0284(17)
C13B 0.0194(13) 0.0136(13) 0.0235(13) 0.0022(11) -0.0010(11) 0.0033(11)
C14B 0.0193(13) 0.0167(13) 0.0141(12) 0.0013(10) -0.0033(10) 0.0079(11)
C15B 0.0269(14) 0.0164(13) 0.0166(12) 0.0061(11) 0.0033(11) 0.0128(12)
C16B 0.0318(15) 0.0188(14) 0.0139(12) 0.0022(11) 0.0000(11) 0.0141(12)
C17B 0.0289(15) 0.0248(15) 0.0225(14) 0.0047(12) -0.0052(11) 0.0128(13)
C18B 0.0182(14) 0.0402(19) 0.0262(15) 0.0057(14) -0.0024(11) 0.0107(14)
C19B 0.0222(15) 0.0396(18) 0.0184(13) 0.0024(13) -0.0008(11) 0.0150(14)
C20B 0.0258(15) 0.0276(16) 0.0173(13) 0.0046(12) 0.0032(11) 0.0135(13)
C21B 0.0405(19) 0.045(2) 0.0244(15) 0.0045(14) -0.0085(13) 0.0198(17)
C22B 0.0216(16) 0.098(3) 0.0256(16) -0.0042(18) 0.0010(13) 0.032(2)

loop_
_atom_type_symbol
_atom_type_description
_atom_type_scat_dispersion_real
_atom_type_scat_dispersion_imag
_atom_type_scat_source
C C 0.0033 0.0016 'International Tables Vol C Tables 4.2.6.8 and 6.1.1.4'
H H 0.0000 0.0000 'International Tables Vol C Tables 4.2.6.8 and 6.1.1.4'
N N 0.0061 0.0033 'International Tables Vol C Tables 4.2.6.8 and 6.1.1.4'
O O 0.0106 0.0060 'International Tables Vol C Tables 4.2.6.8 and 6.1.1.4'
P P 0.1023 0.0942 'International Tables Vol C Tables 4.2.6.8 and 6.1.1.4'

loop_
_geom_angle_atom_site_label_1
_geom_angle_atom_site_label_2
_geom_angle_atom_site_label_3
_geom_angle
O2A P1A C5A 109.06(11)
O2A P1A C14A 115.19(11)
C5A P1A C14A 109.81(12)
O2A P1A C1A 109.88(11)
C5A P1A C1A 112.92(12)
C14A P1A C1A 99.83(11)
C1A N1A C2A 123.2(2)
C1A N1A H1NA 117(2)
C2A N1A H1NA 118(2)
O1A C1A N1A 125.8(2)
O1A C1A P1A 122.3(2)
N1A C1A P1A 111.48(18)
N1A C2A C3A 110.5(2)
N1A C2A C4A 107.9(2)
C3A C2A C4A 112.6(3)
N1A C2A H2AA 108.6
C3A C2A H2AA 108.6
C4A C2A H2AA 108.6
C2A C3A H3AA 109.5
C2A C3A H3AB 109.5
H3AA C3A H3AB 109.5
C2A C3A H3AC 109.5
H3AA C3A H3AC 109.5
H3AB C3A H3AC 109.5
C2A C4A H4AA 109.5
C2A C4A H4AB 109.5
H4AA C4A H4AB 109.5
C2A C4A H4AC 109.5
H4AA C4A H4AC 109.5
H4AB C4A H4AC 109.5
C6A C5A C10A 119.2(3)
C6A C5A P1A 121.01(19)
C10A C5A P1A 119.1(2)
C7A C6A C5A 118.6(2)
C7A C6A C11A 117.8(3)
C5A C6A C11A 123.6(3)
C8A C7A C6A 123.2(3)
C8A C7A H7AA 118.4
C6A C7A H7AA 118.4
C7A C8A C9A 116.9(3)
C7A C8A C12A 121.7(3)
C9A C8A C12A 121.3(3)
C10A C9A C8A 122.8(2)
C10A C9A H9AA 118.6
C8A C9A H9AA 118.6
C9A C10A C5A 119.1(3)
C9A C10A C13A 117.4(2)
C5A C10A C13A 123.4(3)
C6A C11A H11A 109.5
C6A C11A H11B 109.5
H11A C11A H11B 109.5
C6A C11A H11C 109.5
H11A C11A H11C 109.5
H11B C11A H11C 109.5
C8A C12A H12A 109.5
C8A C12A H12B 109.5
H12A C12A H12B 109.5
C8A C12A H12C 109.5
H12A C12A H12C 109.5
H12B C12A H12C 109.5
C10A C13A H13A 109.5
C10A C13A H13B 109.5
H13A C13A H13B 109.5
C10A C13A H13C 109.5
H13A C13A H13C 109.5
H13B C13A H13C 109.5
C19A C14A C15A 119.6(2)
C19A C14A P1A 119.05(19)
C15A C14A P1A 121.3(2)
C16A C15A C14A 118.8(2)
C16A C15A C20A 116.6(2)
C14A C15A C20A 124.6(2)
C17A C16A C15A 121.9(3)
C17A C16A H16A 119.1
C15A C16A H16A 119.1
C16A C17A C18A 118.6(2)
C16A C17A C21A 119.7(3)
C18A C17A C21A 121.7(3)
C17A C18A C19A 122.2(3)
C17A C18A H18A 118.9
C19A C18A H18A 118.9
C18A C19A C14A 118.6(2)
C18A C19A C22A 117.6(3)
C14A C19A C22A 123.8(2)
C15A C20A H20A 109.5
C15A C20A H20B 109.5
H20A C20A H20B 109.5
C15A C20A H20C 109.5
H20A C20A H20C 109.5
H20B C20A H20C 109.5
C17A C21A H21A 109.5
C17A C21A H21B 109.5
H21A C21A H21B 109.5
C17A C21A H21C 109.5
H21A C21A H21C 109.5
H21B C21A H21C 109.5
C19A C22A H22A 109.5
C19A C22A H22B 109.5
H22A C22A H22B 109.5
C19A C22A H22C 109.5
H22A C22A H22C 109.5
H22B C22A H22C 109.5
O2B P1B C14B 109.69(11)
O2B P1B C5B 115.14(11)
C14B P1B C5B 108.21(12)
O2B P1B C1B 110.20(12)
C14B P1B C1B 112.34(12)
C5B P1B C1B 101.06(11)
C1B N1B C2B 122.6(2)
C1B N1B H1NB 118(2)
C2B N1B H1NB 119(2)
O1B C1B N1B 125.7(2)
O1B C1B P1B 121.4(2)
N1B C1B P1B 112.49(17)
N1B C2B C3B 108.5(2)
N1B C2B C4B 110.5(2)
C3B C2B C4B 112.4(3)
N1B C2B H2BA 108.5
C3B C2B H2BA 108.5
C4B C2B H2BA 108.5
C2B C3B H3BA 109.5
C2B C3B H3BB 109.5
H3BA C3B H3BB 109.5
C2B C3B H3BC 109.5
H3BA C3B H3BC 109.5
H3BB C3B H3BC 109.5
C2B C4B H4BA 109.5
C2B C4B H4BB 109.5
H4BA C4B H4BB 109.5
C2B C4B H4BC 109.5
H4BA C4B H4BC 109.5
H4BB C4B H4BC 109.5
C6B C5B C10B 119.3(2)
C6B C5B P1B 119.2(2)
C10B C5B P1B 121.44(19)
C7B C6B C5B 118.6(2)
C7B C6B C11B 117.9(2)
C5B C6B C11B 123.5(2)
C6B C7B C8B 122.9(2)
C6B C7B H7BA 118.6
C8B C7B H7BA 118.6
C9B C8B C7B 117.3(3)
C9B C8B C12B 120.4(3)
C7B C8B C12B 122.3(3)
C10B C9B C8B 122.4(3)
C10B C9B H9BA 118.8
C8B C9B H9BA 118.8
C9B C10B C5B 118.9(2)
C9B C10B C13B 116.6(2)
C5B C10B C13B 124.5(2)
C6B C11B H11D 109.5
C6B C11B H11E 109.5
H11D C11B H11E 109.5
C6B C11B H11F 109.5
H11D C11B H11F 109.5
H11E C11B H11F 109.5
C8B C12B H12D 109.5
C8B C12B H12E 109.5
H12D C12B H12E 109.5
C8B C12B H12F 109.5
H12D C12B H12F 109.5
H12E C12B H12F 109.5
C10B C13B H13D 109.5
C10B C13B H13E 109.5
H13D C13B H13E 109.5
C10B C13B H13F 109.5
H13D C13B H13F 109.5
H13E C13B H13F 109.5
C19B C14B C15B 119.5(2)
C19B C14B P1B 122.3(2)
C15B C14B P1B 117.73(19)
C16B C15B C14B 118.3(2)
C16B C15B C20B 117.0(2)
C14B C15B C20B 124.6(2)
C17B C16B C15B 122.8(3)
C17B C16B H16B 118.6
C15B C16B H16B 118.6
C16B C17B C18B 117.5(3)
C16B C17B C21B 121.3(3)
C18B C17B C21B 121.1(3)
C17B C18B C19B 122.7(3)
C17B C18B H18B 118.6
C19B C18B H18B 118.6
C18B C19B C14B 118.9(3)
C18B C19B C22B 117.8(3)
C14B C19B C22B 123.2(2)
C15B C20B H20D 109.5
C15B C20B H20E 109.5
H20D C20B H20E 109.5
C15B C20B H20F 109.5
H20D C20B H20F 109.5
H20E C20B H20F 109.5
C17B C21B H21D 109.5
C17B C21B H21E 109.5
H21D C21B H21E 109.5
C17B C21B H21F 109.5
H21D C21B H21F 109.5
H21E C21B H21F 109.5
C19B C22B H22D 109.5
C19B C22B H22E 109.5
H22D C22B H22E 109.5
C19B C22B H22F 109.5
H22D C22B H22F 109.5
H22E C22B H22F 109.5

loop_
_geom_bond_atom_site_label_1
_geom_bond_atom_site_label_2
_geom_bond_distance
P1A O2A 1.4941(18)
P1A C5A 1.813(3)
P1A C14A 1.817(2)
P1A C1A 1.875(2)
O1A C1A 1.234(3)
N1A C1A 1.329(4)
N1A C2A 1.466(3)
N1A H1NA 0.89(3)
C2A C3A 1.512(4)
C2A C4A 1.512(4)
C2A H2AA 1.0000
C3A H3AA 0.9800
C3A H3AB 0.9800
C3A H3AC 0.9800
C4A H4AA 0.9800
C4A H4AB 0.9800
C4A H4AC 0.9800
C5A C6A 1.412(4)
C5A C10A 1.414(3)
C6A C7A 1.388(4)
C6A C11A 1.511(4)
C7A C8A 1.388(4)
C7A H7AA 0.9500
C8A C9A 1.390(4)
C8A C12A 1.503(5)
C9A C10A 1.382(4)
C9A H9AA 0.9500
C10A C13A 1.517(4)
C11A H11A 0.9800
C11A H11B 0.9800
C11A H11C 0.9800
C12A H12A 0.9800
C12A H12B 0.9800
C12A H12C 0.9800
C13A H13A 0.9800
C13A H13B 0.9800
C13A H13C 0.9800
C14A C19A 1.416(4)
C14A C15A 1.418(4)
C15A C16A 1.398(3)
C15A C20A 1.509(4)
C16A C17A 1.381(4)
C16A H16A 0.9500
C17A C18A 1.389(4)
C17A C21A 1.506(4)
C18A C19A 1.395(4)
C18A H18A 0.9500
C19A C22A 1.516(4)
C20A H20A 0.9800
C20A H20B 0.9800
C20A H20C 0.9800
C21A H21A 0.9800
C21A H21B 0.9800
C21A H21C 0.9800
C22A H22A 0.9800
C22A H22B 0.9800
C22A H22C 0.9800
P1B O2B 1.4934(18)
P1B C14B 1.814(3)
P1B C5B 1.817(3)
P1B C1B 1.880(3)
O1B C1B 1.229(3)
N1B C1B 1.328(4)
N1B C2B 1.469(3)
N1B H1NB 0.82(3)
C2B C3B 1.512(4)
C2B C4B 1.514(4)
C2B H2BA 1.0000
C3B H3BA 0.9800
C3B H3BB 0.9800
C3B H3BC 0.9800
C4B H4BA 0.9800
C4B H4BB 0.9800
C4B H4BC 0.9800
C5B C6B 1.415(3)
C5B C10B 1.421(4)
C6B C7B 1.385(4)
C6B C11B 1.513(4)
C7B C8B 1.396(4)
C7B H7BA 0.9500
C8B C9B 1.390(4)
C8B C12B 1.497(4)
C9B C10B 1.388(4)
C9B H9BA 0.9500
C10B C13B 1.514(3)
C11B H11D 0.9800
C11B H11E 0.9800
C11B H11F 0.9800
C12B H12D 0.9800
C12B H12E 0.9800
C12B H12F 0.9800
C13B H13D 0.9800
C13B H13E 0.9800
C13B H13F 0.9800
C14B C19B 1.402(4)
C14B C15B 1.415(4)
C15B C16B 1.398(4)
C15B C20B 1.516(4)
C16B C17B 1.380(4)
C16B H16B 0.9500
C17B C18B 1.380(4)
C17B C21B 1.505(4)
C18B C19B 1.393(4)
C18B H18B 0.9500
C19B C22B 1.523(4)
C20B H20D 0.9800
C20B H20E 0.9800
C20B H20F 0.9800
C21B H21D 0.9800
C21B H21E 0.9800
C21B H21F 0.9800
C22B H22D 0.9800
C22B H22E 0.9800
C22B H22F 0.9800
